data_7222076
loop_
_publ_author_name
'Mir, Niyaz A.'
'Dubey, Ritesh'
'Tothadi, Srinu'
'Desiraju, Gautam R.'

_publ_section_title
;
 Combinatorial crystal synthesis of ternary solids based on
 2-methylresorcinol
;
_journal_issue 41
_journal_name_full CrystEngComm
_journal_page_first 7866
_journal_paper_doi 10.1039/C5CE01280E
_journal_volume 17
_journal_year 2015
_chemical_formula_sum 'C33 H26 N2 O2'
_chemical_formula_weight 482.56
_chemical_name_systematic
;
 ?
;
_space_group_crystal_system triclinic
_space_group_IT_number 2
_space_group_name_Hall '-P 1'
_space_group_name_H-M_alt 'P -1'
_symmetry_space_group_name_Hall '-P 1'
_symmetry_space_group_name_H-M 'P -1'
_atom_sites_solution_hydrogens geom
_audit_creation_method SHELXL-2013
_audit_update_record
;
2015-08-18 deposited with the CCDC.
2015-09-09 downloaded from the CCDC.
;
_cell_angle_alpha 73.19(5)
_cell_angle_beta 81.98(5)
_cell_angle_gamma 75.42(5)
_cell_formula_units_Z 2
_cell_length_a 9.097(17)
_cell_length_b 12.117(19)
_cell_length_c 12.53(2)
_cell_measurement_temperature 150(2)
_cell_volume 1276(4)
_computing_structure_refinement 'SHELXL-2013 (Sheldrick, 2013)'
_diffrn_ambient_temperature 150(2)
_diffrn_measured_fraction_theta_full 0.997
_diffrn_measured_fraction_theta_max 0.983
_diffrn_measurement_device_type 'Rigaku Mercury375R (2x2 bin mode)'
_diffrn_measurement_method 'profile data from \w-scans'
_diffrn_radiation_type MoK\a
_diffrn_radiation_wavelength 0.71073
_diffrn_reflns_av_R_equivalents 0.1668
_diffrn_reflns_av_unetI/netI 0.1527
_diffrn_reflns_laue_measured_fraction_full 0.997
_diffrn_reflns_laue_measured_fraction_max 0.983
_diffrn_reflns_limit_h_max 11
_diffrn_reflns_limit_h_min -11
_diffrn_reflns_limit_k_max 15
_diffrn_reflns_limit_k_min -15
_diffrn_reflns_limit_l_max 16
_diffrn_reflns_limit_l_min -16
_diffrn_reflns_number 13607
_diffrn_reflns_point_group_measured_fraction_full 0.997
_diffrn_reflns_point_group_measured_fraction_max 0.983
_diffrn_reflns_theta_full 25.242
_diffrn_reflns_theta_max 27.685
_diffrn_reflns_theta_min 1.702
_diffrn_source 'Sealed Tube'
_exptl_absorpt_coefficient_mu 0.078
_exptl_absorpt_correction_T_max 1.000
_exptl_absorpt_correction_T_min 0.498
_exptl_absorpt_correction_type multi-scan
_exptl_absorpt_process_details 'Jacobson, R. (1998) Private communication'
_exptl_crystal_colour Yellow
_exptl_crystal_density_diffrn 1.256
_exptl_crystal_description Block
_exptl_crystal_F_000 508
_exptl_crystal_size_max 0.200
_exptl_crystal_size_mid 0.200
_exptl_crystal_size_min 0.200
_refine_diff_density_max 0.437
_refine_diff_density_min -0.348
_refine_diff_density_rms 0.123
_refine_ls_extinction_method none
_refine_ls_goodness_of_fit_ref 1.002
_refine_ls_hydrogen_treatment constr
_refine_ls_matrix_type full
_refine_ls_number_parameters 337
_refine_ls_number_reflns 5860
_refine_ls_number_restraints 0
_refine_ls_restrained_S_all 1.002
_refine_ls_R_factor_all 0.2668
_refine_ls_R_factor_gt 0.1231
_refine_ls_shift/su_max 0.000
_refine_ls_shift/su_mean 0.000
_refine_ls_structure_factor_coef Fsqd
_refine_ls_weighting_details
;
 w=1/[\s^2^(Fo^2^)+(0.1592P)^2^]
 where P=(Fo^2^+2Fc^2^)/3
;
_refine_ls_weighting_scheme calc
_refine_ls_wR_factor_gt 0.2833
_refine_ls_wR_factor_ref 0.3809
_reflns_Friedel_coverage 0.000
_reflns_number_gt 2004
_reflns_number_total 5860
_reflns_threshold_expression 'I > 2\s(I)'
_cod_data_source_file c5ce01280e2.cif
_cod_data_source_block shelx
_cod_depositor_comments
;
The following automatic conversions were performed:

'_exptl_absorpt_correction_type' value 'Multi-scan' changed to
'multi-scan' according to
/usr/data/users/saulius/crontab/automatic-downloads/rss-feeds/RSC/lib/dictionaries/cif_core.dic
dictionary named 'cif_core.dic' version 2.4.2 from 2011-04-26.

Automatic conversion script
Id: cif_fix_values 3271 2015-04-21 07:52:19Z andrius 

 Adding full bibliography for 7222059--7222080.cif.
;
_cod_database_code 7222076
_shelx_space_group_comment
;
The symmetry employed for this shelxl refinement is uniquely defined
by the following loop, which should always be used as a source of
symmetry information in preference to the above space-group names.
They are only intended as comments.
;
_shelx_estimated_absorpt_t_min 0.984
_shelx_estimated_absorpt_t_max 0.984
_shelxl_version_number 2013-2

loop_
_space_group_symop_operation_xyz
'x, y, z'
'-x, -y, -z'

loop_
_atom_site_label
_atom_site_type_symbol
_atom_site_fract_x
_atom_site_fract_y
_atom_site_fract_z
_atom_site_U_iso_or_equiv
_atom_site_adp_type
_atom_site_occupancy
_atom_site_site_symmetry_order
_atom_site_calc_flag
_atom_site_refinement_flags_posn
_atom_site_refinement_flags_adp
O1 O 0.1634(4) 0.6312(3) 0.1670(3) 0.0725(11) Uani 1 1 d . .
H1 H 0.1177 0.6418 0.1098 0.109 Uiso 1 1 calc R U
O2 O 0.3406(4) 0.8401(3) 0.3664(3) 0.0768(12) Uani 1 1 d . .
H2 H 0.3814 0.8979 0.3551 0.115 Uiso 1 1 calc R U
C3 C 0.2856(5) 0.8419(4) 0.2696(4) 0.0488(11) Uani 1 1 d . .
N1 N 0.4175(5) 1.0488(4) 0.3636(3) 0.0653(12) Uani 1 1 d . .
C2 C 0.2524(4) 0.7361(4) 0.2666(3) 0.0416(10) Uani 1 1 d . .
C1 C 0.1945(5) 0.7354(4) 0.1687(4) 0.0522(12) Uani 1 1 d . .
C20 C 0.3252(7) 1.1261(5) 0.4169(4) 0.0656(15) Uani 1 1 d . .
C14 C 0.5216(8) 1.2291(5) 0.4094(4) 0.0761(18) Uani 1 1 d . .
H14 H 0.5569 1.2899 0.4249 0.091 Uiso 1 1 calc R U
C8 C 0.5604(7) 1.0612(5) 0.3310(4) 0.0665(14) Uani 1 1 d . .
C13 C 0.6190(7) 1.1531(5) 0.3533(4) 0.0677(16) Uani 1 1 d . .
C4 C 0.2636(6) 0.9417(4) 0.1802(4) 0.0631(14) Uani 1 1 d . .
H4 H 0.2888 1.0122 0.1833 0.076 Uiso 1 1 calc R U
C15 C 0.3744(7) 1.2175(4) 0.4432(4) 0.0695(16) Uani 1 1 d . .
C7 C 0.2806(6) 0.6271(4) 0.3633(4) 0.0661(14) Uani 1 1 d . .
H7A H 0.2342 0.5672 0.3517 0.099 Uiso 1 1 calc R U
H7B H 0.2354 0.6475 0.4328 0.099 Uiso 1 1 calc R U
H7C H 0.3905 0.5958 0.3685 0.099 Uiso 1 1 calc R U
C19 C 0.1723(7) 1.1141(5) 0.4500(5) 0.0753(16) Uani 1 1 d . .
H19 H 0.1365 1.0545 0.4327 0.090 Uiso 1 1 calc R U
C12 C 0.7737(8) 1.1593(6) 0.3146(5) 0.0861(19) Uani 1 1 d . .
H12 H 0.8147 1.2182 0.3285 0.103 Uiso 1 1 calc R U
C5 C 0.2040(6) 0.9368(4) 0.0860(4) 0.0743(16) Uani 1 1 d . .
H5 H 0.1870 1.0051 0.0245 0.089 Uiso 1 1 calc R U
C6 C 0.1691(6) 0.8350(4) 0.0801(4) 0.0747(17) Uani 1 1 d . .
H6 H 0.1277 0.8332 0.0152 0.090 Uiso 1 1 calc R U
C9 C 0.6588(8) 0.9835(5) 0.2719(5) 0.0815(17) Uani 1 1 d . .
H9 H 0.6217 0.9234 0.2568 0.098 Uiso 1 1 calc R U
C11 C 0.8624(8) 1.0833(7) 0.2589(6) 0.098(2) Uani 1 1 d . .
H11 H 0.9643 1.0895 0.2343 0.117 Uiso 1 1 calc R U
C16 C 0.2714(8) 1.2941(5) 0.5019(5) 0.0876(19) Uani 1 1 d . .
H16 H 0.3035 1.3557 0.5186 0.105 Uiso 1 1 calc R U
C10 C 0.8040(9) 0.9931(6) 0.2367(5) 0.093(2) Uani 1 1 d . .
H10 H 0.8671 0.9402 0.1973 0.112 Uiso 1 1 calc R U
C18 C 0.0765(8) 1.1889(6) 0.5071(5) 0.0914(19) Uani 1 1 d . .
H18 H -0.0253 1.1806 0.5290 0.110 Uiso 1 1 calc R U
C17 C 0.1285(9) 1.2784(6) 0.5334(6) 0.097(2) Uani 1 1 d . .
H17 H 0.0613 1.3282 0.5741 0.117 Uiso 1 1 calc R U
C26 C 0.1198(6) 0.6012(4) 0.8921(4) 0.0623(14) Uani 1 1 d . .
C27 C -0.1051(7) 0.6235(5) 0.7978(5) 0.0743(17) Uani 1 1 d . .
H27 H -0.1528 0.6129 0.7398 0.089 Uiso 1 1 calc R U
N2 N 0.0348(6) 0.6510(3) 0.9703(3) 0.0649(12) Uani 1 1 d . .
C33 C -0.1942(7) 0.6755(4) 0.8758(4) 0.0659(15) Uani 1 1 d . .
C21 C 0.0526(7) 0.5858(4) 0.8004(4) 0.0691(16) Uani 1 1 d . .
C28 C -0.1194(7) 0.6887(4) 0.9639(4) 0.0643(15) Uani 1 1 d . .
C25 C 0.2816(7) 0.5637(4) 0.8964(5) 0.0747(16) Uani 1 1 d . .
H25 H 0.3282 0.5741 0.9550 0.090 Uiso 1 1 calc R U
C22 C 0.1533(9) 0.5308(5) 0.7218(5) 0.0877(19) Uani 1 1 d . .
H22 H 0.1120 0.5192 0.6613 0.105 Uiso 1 1 calc R U
C29 C -0.2086(8) 0.7417(5) 1.0460(5) 0.0817(17) Uani 1 1 d . .
H29 H -0.1609 0.7503 1.1050 0.098 Uiso 1 1 calc R U
C24 C 0.3700(8) 0.5138(5) 0.8188(6) 0.0915(19) Uani 1 1 d . .
H24 H 0.4773 0.4909 0.8230 0.110 Uiso 1 1 calc R U
C23 C 0.3034(9) 0.4957(6) 0.7316(6) 0.097(2) Uani 1 1 d . .
H23 H 0.3662 0.4579 0.6793 0.116 Uiso 1 1 calc R U
C32 C -0.3547(8) 0.7161(6) 0.8750(6) 0.092(2) Uani 1 1 d . .
H32 H -0.4055 0.7078 0.8174 0.110 Uiso 1 1 calc R U
C31 C -0.4372(8) 0.7663(6) 0.9543(7) 0.103(2) Uani 1 1 d . .
H31 H -0.5447 0.7920 0.9524 0.124 Uiso 1 1 calc R U
C30 C -0.3633(8) 0.7805(6) 1.0405(6) 0.095(2) Uani 1 1 d . .
H30 H -0.4216 0.8172 1.0950 0.114 Uiso 1 1 calc R U

loop_
_atom_site_aniso_label
_atom_site_aniso_U_11
_atom_site_aniso_U_22
_atom_site_aniso_U_33
_atom_site_aniso_U_23
_atom_site_aniso_U_13
_atom_site_aniso_U_12
O1 0.116(3) 0.0520(19) 0.066(2) -0.0103(17) -0.036(2) -0.039(2)
O2 0.117(3) 0.071(2) 0.059(2) -0.0185(19) -0.038(2) -0.033(2)
C3 0.054(3) 0.054(3) 0.048(3) -0.020(2) -0.006(2) -0.020(2)
N1 0.093(3) 0.058(3) 0.056(3) -0.005(2) -0.033(2) -0.032(2)
C2 0.042(2) 0.046(2) 0.040(2) -0.0184(19) -0.003(2) -0.0053(19)
C1 0.056(3) 0.053(3) 0.055(3) -0.016(2) -0.010(2) -0.020(2)
C20 0.098(4) 0.056(3) 0.051(3) -0.003(2) -0.032(3) -0.029(3)
C14 0.133(5) 0.054(3) 0.057(3) -0.002(3) -0.050(4) -0.040(3)
C8 0.093(4) 0.059(3) 0.047(3) 0.003(3) -0.029(3) -0.024(3)
C13 0.092(4) 0.062(3) 0.052(3) 0.012(3) -0.042(3) -0.036(3)
C4 0.093(4) 0.055(3) 0.057(3) -0.010(2) -0.017(3) -0.045(3)
C15 0.110(5) 0.050(3) 0.058(3) -0.004(2) -0.044(3) -0.026(3)
C7 0.091(4) 0.046(3) 0.063(3) -0.015(2) -0.025(3) -0.006(3)
C19 0.098(5) 0.067(3) 0.066(4) 0.000(3) -0.034(3) -0.031(3)
C12 0.106(5) 0.081(4) 0.074(4) 0.007(3) -0.034(4) -0.044(4)
C5 0.115(5) 0.064(3) 0.055(3) 0.003(2) -0.035(3) -0.044(3)
C6 0.110(4) 0.069(3) 0.059(3) -0.005(3) -0.034(3) -0.044(3)
C9 0.101(5) 0.079(4) 0.067(4) -0.007(3) -0.036(4) -0.021(4)
C11 0.093(5) 0.099(5) 0.089(5) 0.009(4) -0.024(4) -0.029(4)
C16 0.120(5) 0.058(3) 0.094(5) -0.016(3) -0.041(4) -0.022(4)
C10 0.114(6) 0.089(5) 0.066(4) -0.010(3) -0.023(4) -0.006(4)
C18 0.095(5) 0.094(5) 0.077(4) -0.004(4) -0.022(4) -0.018(4)
C17 0.137(6) 0.075(4) 0.091(5) -0.029(4) -0.040(5) -0.017(4)
C26 0.091(4) 0.048(3) 0.056(3) -0.001(2) -0.030(3) -0.033(3)
C27 0.116(5) 0.061(3) 0.057(3) 0.005(3) -0.040(3) -0.044(3)
N2 0.102(4) 0.050(2) 0.054(3) -0.001(2) -0.030(3) -0.038(2)
C33 0.087(4) 0.055(3) 0.059(3) 0.002(3) -0.031(3) -0.029(3)
C21 0.106(5) 0.051(3) 0.060(3) 0.003(2) -0.031(3) -0.040(3)
C28 0.088(4) 0.046(3) 0.063(3) 0.006(2) -0.030(3) -0.034(3)
C25 0.094(4) 0.058(3) 0.075(4) 0.001(3) -0.035(4) -0.029(3)
C22 0.138(6) 0.076(4) 0.067(4) -0.024(3) -0.024(4) -0.041(4)
C29 0.111(5) 0.060(3) 0.083(4) -0.015(3) -0.013(4) -0.036(3)
C24 0.100(5) 0.076(4) 0.101(5) -0.021(4) -0.008(4) -0.026(4)
C23 0.121(6) 0.094(5) 0.090(5) -0.026(4) -0.019(4) -0.039(4)
C32 0.094(5) 0.076(4) 0.096(5) 0.020(4) -0.043(4) -0.033(4)
C31 0.085(5) 0.093(5) 0.115(6) 0.019(5) -0.042(5) -0.026(4)
C30 0.095(5) 0.081(4) 0.095(5) -0.004(4) -0.001(4) -0.021(4)

loop_
_atom_type_symbol
_atom_type_description
_atom_type_scat_dispersion_real
_atom_type_scat_dispersion_imag
_atom_type_scat_source
C C 0.0033 0.0016 'International Tables Vol C Tables 4.2.6.8 and 6.1.1.4'
H H 0.0000 0.0000 'International Tables Vol C Tables 4.2.6.8 and 6.1.1.4'
N N 0.0061 0.0033 'International Tables Vol C Tables 4.2.6.8 and 6.1.1.4'
O O 0.0106 0.0060 'International Tables Vol C Tables 4.2.6.8 and 6.1.1.4'

loop_
_geom_angle_atom_site_label_1
_geom_angle_atom_site_label_2
_geom_angle_atom_site_label_3
_geom_angle
C1 O1 H1 109.5
C3 O2 H2 109.5
O2 C3 C4 122.3(4)
O2 C3 C2 115.7(4)
C4 C3 C2 122.0(4)
C8 N1 C20 118.4(5)
C3 C2 C1 117.1(4)
C3 C2 C7 121.4(4)
C1 C2 C7 121.5(4)
O1 C1 C6 122.2(4)
O1 C1 C2 116.3(4)
C6 C1 C2 121.5(4)
N1 C20 C19 118.4(5)
N1 C20 C15 123.1(6)
C19 C20 C15 118.5(6)
C15 C14 C13 120.8(5)
C15 C14 H14 119.6
C13 C14 H14 119.6
N1 C8 C9 119.7(5)
N1 C8 C13 121.9(6)
C9 C8 C13 118.4(6)
C14 C13 C12 124.4(6)
C14 C13 C8 117.9(6)
C12 C13 C8 117.7(6)
C3 C4 C5 118.6(4)
C3 C4 H4 120.7
C5 C4 H4 120.7
C14 C15 C20 117.8(6)
C14 C15 C16 122.2(5)
C20 C15 C16 120.0(6)
C2 C7 H7A 109.5
C2 C7 H7B 109.5
H7A C7 H7B 109.5
C2 C7 H7C 109.5
H7A C7 H7C 109.5
H7B C7 H7C 109.5
C18 C19 C20 120.0(6)
C18 C19 H19 120.0
C20 C19 H19 120.0
C11 C12 C13 121.5(6)
C11 C12 H12 119.2
C13 C12 H12 119.2
C6 C5 C4 121.2(5)
C6 C5 H5 119.4
C4 C5 H5 119.4
C5 C6 C1 119.7(4)
C5 C6 H6 120.2
C1 C6 H6 120.2
C10 C9 C8 121.8(6)
C10 C9 H9 119.1
C8 C9 H9 119.1
C12 C11 C10 120.6(7)
C12 C11 H11 119.7
C10 C11 H11 119.7
C17 C16 C15 119.6(6)
C17 C16 H16 120.2
C15 C16 H16 120.2
C9 C10 C11 120.0(7)
C9 C10 H10 120.0
C11 C10 H10 120.0
C19 C18 C17 120.6(7)
C19 C18 H18 119.7
C17 C18 H18 119.7
C16 C17 C18 121.3(7)
C16 C17 H17 119.3
C18 C17 H17 119.3
N2 C26 C25 120.2(5)
N2 C26 C21 122.0(5)
C25 C26 C21 117.8(6)
C33 C27 C21 122.5(5)
C33 C27 H27 118.7
C21 C27 H27 118.7
C26 N2 C28 119.6(4)
C27 C33 C32 124.0(6)
C27 C33 C28 117.6(5)
C32 C33 C28 118.3(6)
C27 C21 C22 125.7(5)
C27 C21 C26 116.7(6)
C22 C21 C26 117.6(6)
N2 C28 C29 119.5(5)
N2 C28 C33 121.6(6)
C29 C28 C33 118.9(6)
C24 C25 C26 121.6(6)
C24 C25 H25 119.2
C26 C25 H25 119.2
C23 C22 C21 121.7(6)
C23 C22 H22 119.1
C21 C22 H22 119.1
C30 C29 C28 120.3(6)
C30 C29 H29 119.9
C28 C29 H29 119.9
C25 C24 C23 120.4(7)
C25 C24 H24 119.8
C23 C24 H24 119.8
C22 C23 C24 120.9(7)
C22 C23 H23 119.5
C24 C23 H23 119.5
C31 C32 C33 121.6(7)
C31 C32 H32 119.2
C33 C32 H32 119.2
C32 C31 C30 120.0(7)
C32 C31 H31 120.0
C30 C31 H31 120.0
C29 C30 C31 120.8(7)
C29 C30 H30 119.6
C31 C30 H30 119.6

loop_
_geom_bond_atom_site_label_1
_geom_bond_atom_site_label_2
_geom_bond_distance
O1 C1 1.368(5)
O1 H1 0.8400
O2 C3 1.369(5)
O2 H2 0.8400
C3 C4 1.383(6)
C3 C2 1.401(6)
N1 C8 1.340(7)
N1 C20 1.355(7)
C2 C1 1.404(6)
C2 C7 1.506(6)
C1 C6 1.377(7)
C20 C19 1.426(8)
C20 C15 1.428(7)
C14 C15 1.376(8)
C14 C13 1.385(8)
C14 H14 0.9500
C8 C9 1.424(8)
C8 C13 1.456(7)
C13 C12 1.437(8)
C4 C5 1.388(6)
C4 H4 0.9500
C15 C16 1.430(8)
C7 H7A 0.9800
C7 H7B 0.9800
C7 H7C 0.9800
C19 C18 1.377(8)
C19 H19 0.9500
C12 C11 1.352(8)
C12 H12 0.9500
C5 C6 1.372(6)
C5 H5 0.9500
C6 H6 0.9500
C9 C10 1.355(8)
C9 H9 0.9500
C11 C10 1.436(9)
C11 H11 0.9500
C16 C17 1.350(9)
C16 H16 0.9500
C10 H10 0.9500
C18 C17 1.420(8)
C18 H18 0.9500
C17 H17 0.9500
C26 N2 1.348(7)
C26 C25 1.431(8)
C26 C21 1.451(7)
C27 C33 1.374(8)
C27 C21 1.393(8)
C27 H27 0.9500
N2 C28 1.368(7)
C33 C32 1.419(8)
C33 C28 1.440(7)
C21 C22 1.440(8)
C28 C29 1.420(8)
C25 C24 1.354(8)
C25 H25 0.9500
C22 C23 1.335(8)
C22 H22 0.9500
C29 C30 1.372(8)
C29 H29 0.9500
C24 C23 1.414(9)
C24 H24 0.9500
C23 H23 0.9500
C32 C31 1.354(9)
C32 H32 0.9500
C31 C30 1.420(9)
C31 H31 0.9500
C30 H30 0.9500

loop_
_geom_hbond_atom_site_label_D
_geom_hbond_atom_site_label_H
_geom_hbond_atom_site_label_A
_geom_hbond_distance_DH
_geom_hbond_distance_HA
_geom_hbond_distance_DA
_geom_hbond_angle_DHA
_geom_hbond_site_symmetry_A
O1 H1 N2 0.84 1.96 2.796(6) 172.1 1_554
O2 H2 N1 0.84 1.97 2.778(6) 160.4 .

loop_
_geom_torsion_atom_site_label_1
_geom_torsion_atom_site_label_2
_geom_torsion_atom_site_label_3
_geom_torsion_atom_site_label_4
_geom_torsion
O2 C3 C2 C1 179.5(4)
C4 C3 C2 C1 -0.4(6)
O2 C3 C2 C7 -1.7(6)
C4 C3 C2 C7 178.4(4)
C3 C2 C1 O1 179.7(4)
C7 C2 C1 O1 0.9(6)
C3 C2 C1 C6 -1.0(7)
C7 C2 C1 C6 -179.8(5)
C8 N1 C20 C19 179.0(4)
C8 N1 C20 C15 -2.2(7)
C20 N1 C8 C9 -178.2(4)
C20 N1 C8 C13 1.3(7)
C15 C14 C13 C12 179.6(5)
C15 C14 C13 C8 0.2(7)
N1 C8 C13 C14 -0.4(7)
C9 C8 C13 C14 179.2(4)
N1 C8 C13 C12 -179.9(4)
C9 C8 C13 C12 -0.3(6)
O2 C3 C4 C5 -178.5(5)
C2 C3 C4 C5 1.3(8)
C13 C14 C15 C20 -1.0(7)
C13 C14 C15 C16 179.6(5)
N1 C20 C15 C14 2.0(7)
C19 C20 C15 C14 -179.1(4)
N1 C20 C15 C16 -178.6(4)
C19 C20 C15 C16 0.3(7)
N1 C20 C19 C18 178.2(5)
C15 C20 C19 C18 -0.7(7)
C14 C13 C12 C11 -179.1(5)
C8 C13 C12 C11 0.3(8)
C3 C4 C5 C6 -0.9(8)
C4 C5 C6 C1 -0.4(9)
O1 C1 C6 C5 -179.3(5)
C2 C1 C6 C5 1.4(8)
N1 C8 C9 C10 179.6(5)
C13 C8 C9 C10 0.1(8)
C13 C12 C11 C10 -0.1(9)
C14 C15 C16 C17 -179.7(5)
C20 C15 C16 C17 0.9(8)
C8 C9 C10 C11 0.2(9)
C12 C11 C10 C9 -0.2(9)
C20 C19 C18 C17 0.0(8)
C15 C16 C17 C18 -1.6(9)
C19 C18 C17 C16 1.2(9)
C25 C26 N2 C28 178.6(4)
C21 C26 N2 C28 -0.2(7)
C21 C27 C33 C32 179.3(5)
C21 C27 C33 C28 -1.1(7)
C33 C27 C21 C22 -180.0(5)
C33 C27 C21 C26 1.5(7)
N2 C26 C21 C27 -0.9(7)
C25 C26 C21 C27 -179.7(4)
N2 C26 C21 C22 -179.5(4)
C25 C26 C21 C22 1.6(7)
C26 N2 C28 C29 -179.7(4)
C26 N2 C28 C33 0.6(7)
C27 C33 C28 N2 0.0(7)
C32 C33 C28 N2 179.6(4)
C27 C33 C28 C29 -179.7(4)
C32 C33 C28 C29 -0.1(7)
N2 C26 C25 C24 -179.8(5)
C21 C26 C25 C24 -0.9(7)
C27 C21 C22 C23 -179.0(5)
C26 C21 C22 C23 -0.4(8)
N2 C28 C29 C30 179.7(5)
C33 C28 C29 C30 -0.6(7)
C26 C25 C24 C23 -1.0(9)
C21 C22 C23 C24 -1.5(10)
C25 C24 C23 C22 2.3(10)
C27 C33 C32 C31 179.7(6)
C28 C33 C32 C31 0.1(8)
C33 C32 C31 C30 0.6(10)
C28 C29 C30 C31 1.3(9)
C32 C31 C30 C29 -1.3(10)
